data_7062778
loop_
_publ_author_name
'Cemalo\(glu, Re\,sit'
'Berbero\(glu, \.Ipek'
'Yakut, Mehtap'
'Binici, Arzu'
'Asmafiliz, Nuran'
'K\?il\?i\,c, Zeynel'
'G\"uzel, Remziye'
'Erdal, G\"ulbahar'
'\,Sim\,sek, H\"ulya'
'H\"okelek, Tuncer'

_publ_section_title
;
 Phosphorus--nitrogen compounds: part 71. Novel
 unsymmetrically-substituted dispiro-cyclotriphosphazenes: synthesis,
 characterization, antituberculosis activity, and phototunable charge
 storage studies
;
_journal_issue 42
_journal_name_full 'New Journal of Chemistry'
_journal_page_first 19788
_journal_page_last 19800
_journal_paper_doi 10.1039/D3NJ04099B
_journal_volume 47
_journal_year 2023
_chemical_formula_moiety 'C25 H34 Cl2 Fe N7 P3'
_chemical_formula_sum 'C25 H34 Cl2 Fe N7 P3'
_chemical_formula_weight 652.25
_space_group_crystal_system monoclinic
_space_group_IT_number 14
_space_group_name_Hall '-P 2ybc'
_space_group_name_H-M_alt 'P 1 21/c 1'
_atom_sites_solution_hydrogens geom
_audit_creation_method SHELXL-2018/3
_audit_update_record
;
2023-06-01 deposited with the CCDC.	2023-10-03 downloaded from the CCDC.
;
_cell_angle_alpha 90
_cell_angle_beta 92.851(3)
_cell_angle_gamma 90
_cell_formula_units_Z 4
_cell_length_a 12.8499(4)
_cell_length_b 9.6368(3)
_cell_length_c 23.2730(6)
_cell_measurement_reflns_used 7174
_cell_measurement_temperature 173(2)
_cell_measurement_theta_max 27.05
_cell_measurement_theta_min 2.29
_cell_volume 2878.37(15)
_computing_cell_refinement '<i>SAINT</i> (Bruker, 2012)'
_computing_data_collection '<i>APEX2</i> (Bruker, 2012)'
_computing_data_reduction <i>SAINT</i>
_computing_molecular_graphics '<i>ORTEP-3</i> for Windows (Farrugia, 2012)'
_computing_publication_material 'WinGX publication routines (Farrugia, 2012) and PLATON (Spek, 2009)'
_computing_structure_refinement 'SHELXL-2018/3 (Sheldrick, 2018)'
_computing_structure_solution 'SHELXT 2014/5 (Sheldrick, 2014)'
_diffrn_ambient_temperature 173(2)
_diffrn_detector_area_resol_mean 8.3333
_diffrn_measured_fraction_theta_full 1.000
_diffrn_measured_fraction_theta_max 1.000
_diffrn_measurement_device_type 'Bruker APEX II QUAZAR three-circle diffractometer'
_diffrn_measurement_method '\f and \w scans'
_diffrn_radiation_type MoK\a
_diffrn_radiation_wavelength 0.71073
_diffrn_reflns_av_R_equivalents 0.0489
_diffrn_reflns_av_unetI/netI 0.0377
_diffrn_reflns_Laue_measured_fraction_full 1.000
_diffrn_reflns_Laue_measured_fraction_max 1.000
_diffrn_reflns_limit_h_max 16
_diffrn_reflns_limit_h_min -16
_diffrn_reflns_limit_k_max 12
_diffrn_reflns_limit_k_min -12
_diffrn_reflns_limit_l_max 30
_diffrn_reflns_limit_l_min -30
_diffrn_reflns_number 32912
_diffrn_reflns_point_group_measured_fraction_full 1.000
_diffrn_reflns_point_group_measured_fraction_max 1.000
_diffrn_reflns_theta_full 25.242
_diffrn_reflns_theta_max 27.470
_diffrn_reflns_theta_min 1.587
_exptl_absorpt_coefficient_mu 0.906
_exptl_absorpt_correction_type none
_exptl_crystal_colour yellow
_exptl_crystal_density_diffrn 1.505
_exptl_crystal_description block
_exptl_crystal_F_000 1352
_exptl_crystal_size_max 0.142
_exptl_crystal_size_mid 0.142
_exptl_crystal_size_min 0.126
_refine_diff_density_max 0.411
_refine_diff_density_min -0.350
_refine_diff_density_rms 0.062
_refine_ls_extinction_method none
_refine_ls_goodness_of_fit_ref 1.041
_refine_ls_hydrogen_treatment constr
_refine_ls_matrix_type full
_refine_ls_number_parameters 345
_refine_ls_number_reflns 6597
_refine_ls_number_restraints 0
_refine_ls_restrained_S_all 1.041
_refine_ls_R_factor_all 0.0473
_refine_ls_R_factor_gt 0.0346
_refine_ls_shift/su_max 0.001
_refine_ls_shift/su_mean 0.000
_refine_ls_structure_factor_coef Fsqd
_refine_ls_weighting_details 'w=1/[\s^2^(Fo^2^)+(0.0366P)^2^+1.3135P] where P=(Fo^2^+2Fc^2^)/3'
_refine_ls_weighting_scheme calc
_refine_ls_wR_factor_gt 0.0814
_refine_ls_wR_factor_ref 0.0877
_reflns_Friedel_coverage 0.000
_reflns_number_gt 5311
_reflns_number_total 6597
_reflns_threshold_expression 'I > 2\s(I)'
_cod_data_source_file d3nj04099b2.cif
_cod_data_source_block shelx_CCDC2
_cod_depositor_comments 'Adding full bibliography for 7062776--7062778.cif.'
_cod_original_sg_symbol_H-M 'P 21/c'
_cod_database_code 7062778
_shelx_shelxl_version_number 2018/3
_shelx_space_group_comment
;
The symmetry employed for this shelxl refinement is uniquely defined
by the following loop, which should always be used as a source of
symmetry information in preference to the above space-group names.
They are only intended as comments.
;
_iucr_geom_hbonds_special_details
;
Cg1 and Cg2 are the centroids of the (P2/N6/N7/C13/C14) and (C16---C20) rings.
;

loop_
_space_group_symop_operation_xyz
'x, y, z'
'-x, y+1/2, -z+1/2'
'-x, -y, -z'
'x, -y-1/2, z-1/2'

loop_
_atom_site_label
_atom_site_type_symbol
_atom_site_fract_x
_atom_site_fract_y
_atom_site_fract_z
_atom_site_U_iso_or_equiv
_atom_site_adp_type
_atom_site_occupancy
_atom_site_site_symmetry_order
_atom_site_calc_flag
_atom_site_refinement_flags_posn
_atom_site_refinement_flags_adp
_atom_site_refinement_flags_occupancy
_atom_site_disorder_assembly
_atom_site_disorder_group
Fe1 Fe 0.37997(2) 0.93082(3) 0.24300(2) 0.02644(9) Uani 1 1 d . . . . .
P1 P 0.10515(4) 1.20984(5) 0.46587(2) 0.02048(12) Uani 1 1 d . . . . .
P2 P 0.28587(4) 1.03913(5) 0.46833(2) 0.01941(11) Uani 1 1 d . . . . .
P3 P 0.29686(4) 1.32203(5) 0.44692(2) 0.02191(12) Uani 1 1 d . . . . .
Cl1 Cl 0.34472(5) 1.42359(6) 0.37672(3) 0.04081(15) Uani 1 1 d . . . . .
Cl2 Cl 0.37209(4) 1.43842(6) 0.50879(3) 0.04079(15) Uani 1 1 d . . . . .
N1 N 0.16668(12) 1.07014(16) 0.47868(7) 0.0224(4) Uani 1 1 d . . . . .
N2 N 0.34714(12) 1.17454(18) 0.44687(9) 0.0317(4) Uani 1 1 d . . . . .
N3 N 0.17746(12) 1.34282(17) 0.45123(7) 0.0243(4) Uani 1 1 d . . . . .
N4 N 0.01859(13) 1.19117(18) 0.41195(8) 0.0293(4) Uani 1 1 d . . . . .
N5 N 0.03667(14) 1.2499(2) 0.52161(8) 0.0347(4) Uani 1 1 d . . . . .
N6 N 0.30166(13) 0.90628(17) 0.42592(7) 0.0249(4) Uani 1 1 d . . . . .
N7 N 0.34681(18) 0.9658(2) 0.52354(8) 0.0468(6) Uani 1 1 d . . . . .
C1 C 0.0975(2) 1.2908(3) 0.57318(11) 0.0492(7) Uani 1 1 d . . . . .
H1A H 0.158876 1.234155 0.577288 0.074 Uiso 1 1 calc R U . . .
H1B H 0.056438 1.278778 0.606174 0.074 Uiso 1 1 calc R U . . .
H1C H 0.117337 1.386446 0.570138 0.074 Uiso 1 1 calc R U . . .
C2 C -0.0642(2) 1.3205(3) 0.51637(13) 0.0522(7) Uani 1 1 d . . . . .
H2A H -0.052497 1.419633 0.519711 0.063 Uiso 1 1 calc R U . . .
H2B H -0.105089 1.292424 0.548338 0.063 Uiso 1 1 calc R U . . .
C3 C -0.12672(17) 1.2929(3) 0.46144(14) 0.0536(8) Uani 1 1 d . . . . .
H3A H -0.182852 1.360059 0.457392 0.064 Uiso 1 1 calc R U . . .
H3B H -0.157633 1.201279 0.463174 0.064 Uiso 1 1 calc R U . . .
C4 C -0.06117(17) 1.3014(2) 0.40965(12) 0.0415(6) Uani 1 1 d . . . . .
H4A H -0.105322 1.291386 0.374866 0.050 Uiso 1 1 calc R U . . .
H4B H -0.027550 1.391396 0.408638 0.050 Uiso 1 1 calc R U . . .
C5 C -0.01958(16) 1.0538(2) 0.39357(9) 0.0303(5) Uani 1 1 d . . . . .
H5A H -0.080737 1.030269 0.414355 0.036 Uiso 1 1 calc R U . . .
H5B H 0.033627 0.984783 0.402722 0.036 Uiso 1 1 calc R U . . .
C6 C -0.04701(16) 1.0516(2) 0.32942(10) 0.0313(5) Uani 1 1 d . . . . .
C7 C 0.0072(2) 1.1295(3) 0.29097(12) 0.0555(8) Uani 1 1 d . . . . .
H7 H 0.061690 1.186101 0.304569 0.067 Uiso 1 1 calc R U . . .
C8 C -0.0184(2) 1.1245(4) 0.23257(12) 0.0689(9) Uani 1 1 d . . . . .
H8 H 0.018826 1.178053 0.207433 0.083 Uiso 1 1 calc R U . . .
C9 C -0.0983(2) 1.0412(4) 0.21119(12) 0.0602(8) Uani 1 1 d . . . . .
H9 H -0.114438 1.037014 0.171831 0.072 Uiso 1 1 calc R U . . .
C10 C -0.1540(2) 0.9640(3) 0.24895(12) 0.0524(7) Uani 1 1 d . . . . .
H10 H -0.208493 0.907789 0.235115 0.063 Uiso 1 1 calc R U . . .
C11 C -0.12874(19) 0.9700(3) 0.30768(11) 0.0394(6) Uani 1 1 d . . . . .
H11 H -0.167331 0.918386 0.332844 0.047 Uiso 1 1 calc R U . . .
C12 C 0.3597(2) 1.0272(3) 0.57894(10) 0.0444(6) Uani 1 1 d . . . . .
H12A H 0.337519 1.122244 0.576999 0.067 Uiso 1 1 calc R U . . .
H12B H 0.431841 1.023161 0.591782 0.067 Uiso 1 1 calc R U . . .
H12C H 0.318609 0.977580 0.605470 0.067 Uiso 1 1 calc R U . . .
C13 C 0.38821(15) 0.8304(2) 0.51288(9) 0.0302(5) Uani 1 1 d . . . . .
H13A H 0.356321 0.762297 0.537166 0.036 Uiso 1 1 calc R U . . .
H13B H 0.462847 0.829490 0.521465 0.036 Uiso 1 1 calc R U . . .
C14 C 0.3650(2) 0.7959(2) 0.45057(10) 0.0433(6) Uani 1 1 d . . . . .
H14A H 0.429316 0.787991 0.430670 0.052 Uiso 1 1 calc R U . . .
H14B H 0.328091 0.708240 0.447115 0.052 Uiso 1 1 calc R U . . .
C15 C 0.27669(16) 0.9095(2) 0.36406(9) 0.0279(5) Uani 1 1 d . . . . .
H15A H 0.231635 0.988101 0.355090 0.034 Uiso 1 1 calc R U . . .
H15B H 0.238921 0.825754 0.352933 0.034 Uiso 1 1 calc R U . . .
C16 C 0.37220(15) 0.9202(2) 0.32995(8) 0.0245(4) Uani 1 1 d . . . . .
C17 C 0.42430(16) 1.0435(2) 0.31431(9) 0.0277(5) Uani 1 1 d . . . . .
H17 H 0.403812 1.133496 0.322777 0.033 Uiso 1 1 calc R U . . .
C18 C 0.51262(16) 1.0066(2) 0.28368(9) 0.0317(5) Uani 1 1 d . . . . .
H18 H 0.559647 1.067859 0.268239 0.038 Uiso 1 1 calc R U . . .
C19 C 0.51683(16) 0.8599(2) 0.28066(9) 0.0317(5) Uani 1 1 d . . . . .
H19 H 0.567091 0.807778 0.262987 0.038 Uiso 1 1 calc R U . . .
C20 C 0.43042(16) 0.8068(2) 0.30949(9) 0.0284(5) Uani 1 1 d . . . . .
H20 H 0.414643 0.713379 0.314174 0.034 Uiso 1 1 calc R U . . .
C21 C 0.23047(19) 0.9247(3) 0.21012(11) 0.0472(7) Uani 1 1 d . . . . .
H21 H 0.171224 0.918570 0.231363 0.057 Uiso 1 1 calc R U . . .
C22 C 0.2874(2) 0.8123(3) 0.18920(11) 0.0454(6) Uani 1 1 d . . . . .
H22 H 0.271818 0.718939 0.194109 0.055 Uiso 1 1 calc R U . . .
C23 C 0.3718(2) 0.8648(3) 0.15959(10) 0.0466(7) Uani 1 1 d . . . . .
H23 H 0.421840 0.812631 0.141755 0.056 Uiso 1 1 calc R U . . .
C24 C 0.3667(2) 1.0108(3) 0.16189(10) 0.0522(7) Uani 1 1 d . . . . .
H24 H 0.412890 1.071959 0.145653 0.063 Uiso 1 1 calc R U . . .
C25 C 0.2791(2) 1.0483(3) 0.19319(11) 0.0514(7) Uani 1 1 d . . . . .
H25 H 0.257675 1.138117 0.201130 0.062 Uiso 1 1 calc R U . . .

loop_
_atom_site_aniso_label
_atom_site_aniso_U_11
_atom_site_aniso_U_22
_atom_site_aniso_U_33
_atom_site_aniso_U_23
_atom_site_aniso_U_13
_atom_site_aniso_U_12
Fe1 0.02687(16) 0.03411(18) 0.01794(16) -0.00367(12) -0.00272(12) -0.00245(12)
P1 0.0138(2) 0.0232(3) 0.0246(3) 0.0002(2) 0.00223(19) 0.00129(18)
P2 0.0170(2) 0.0219(3) 0.0189(3) 0.0008(2) -0.00248(18) 0.00349(18)
P3 0.0147(2) 0.0218(3) 0.0291(3) 0.0013(2) -0.00022(19) -0.00150(19)
Cl1 0.0446(3) 0.0388(3) 0.0405(3) 0.0085(3) 0.0165(3) -0.0037(3)
Cl2 0.0364(3) 0.0369(3) 0.0473(4) -0.0046(3) -0.0153(3) -0.0099(2)
N1 0.0193(8) 0.0232(9) 0.0252(9) 0.0021(7) 0.0051(7) 0.0023(6)
N2 0.0144(8) 0.0261(9) 0.0547(13) 0.0021(8) 0.0035(8) 0.0007(7)
N3 0.0160(8) 0.0225(9) 0.0344(10) 0.0024(7) 0.0010(7) 0.0022(6)
N4 0.0202(8) 0.0253(9) 0.0415(11) 0.0001(8) -0.0091(7) 0.0001(7)
N5 0.0315(10) 0.0375(11) 0.0365(11) -0.0004(9) 0.0145(8) 0.0082(8)
N6 0.0271(9) 0.0265(9) 0.0214(9) 0.0000(7) 0.0018(7) 0.0089(7)
N7 0.0663(14) 0.0464(12) 0.0255(11) -0.0053(9) -0.0176(10) 0.0304(11)
C1 0.0697(18) 0.0468(16) 0.0320(14) -0.0027(12) 0.0119(13) 0.0163(13)
C2 0.0394(14) 0.0488(16) 0.071(2) 0.0030(14) 0.0282(14) 0.0156(12)
C3 0.0162(11) 0.0380(14) 0.107(3) -0.0015(15) 0.0055(13) 0.0036(9)
C4 0.0251(11) 0.0323(13) 0.0651(17) 0.0012(11) -0.0184(11) 0.0046(9)
C5 0.0262(10) 0.0305(12) 0.0337(12) -0.0011(9) -0.0017(9) -0.0043(9)
C6 0.0263(10) 0.0359(12) 0.0317(12) 0.0002(10) 0.0002(9) 0.0037(9)
C7 0.0379(14) 0.082(2) 0.0462(17) 0.0111(15) 0.0005(12) -0.0159(14)
C8 0.0527(18) 0.115(3) 0.0396(17) 0.0193(18) 0.0079(14) -0.0057(19)
C9 0.0605(19) 0.086(2) 0.0329(15) -0.0011(15) -0.0051(13) 0.0148(17)
C10 0.0584(17) 0.0534(17) 0.0436(16) -0.0086(13) -0.0163(13) -0.0016(14)
C11 0.0414(13) 0.0396(13) 0.0365(14) -0.0009(11) -0.0051(11) -0.0045(11)
C12 0.0468(15) 0.0589(17) 0.0262(13) -0.0012(11) -0.0119(11) 0.0060(12)
C13 0.0178(9) 0.0347(12) 0.0380(13) 0.0123(10) 0.0001(8) 0.0068(8)
C14 0.0629(17) 0.0317(13) 0.0357(14) 0.0066(10) 0.0087(12) 0.0235(12)
C15 0.0249(10) 0.0340(12) 0.0248(11) -0.0053(9) 0.0000(8) 0.0010(8)
C16 0.0260(10) 0.0292(11) 0.0181(10) -0.0039(8) -0.0008(8) -0.0005(8)
C17 0.0338(11) 0.0291(11) 0.0197(11) -0.0036(8) -0.0048(8) -0.0029(9)
C18 0.0288(11) 0.0442(13) 0.0219(11) 0.0011(10) -0.0021(9) -0.0115(10)
C19 0.0254(10) 0.0455(14) 0.0243(11) -0.0008(10) 0.0010(8) 0.0035(9)
C20 0.0341(11) 0.0278(11) 0.0232(11) -0.0015(9) 0.0016(9) 0.0021(9)
C21 0.0305(12) 0.075(2) 0.0352(14) -0.0076(13) -0.0105(10) 0.0004(12)
C22 0.0425(14) 0.0532(16) 0.0388(14) -0.0134(12) -0.0153(11) -0.0094(12)
C23 0.0441(14) 0.0738(19) 0.0213(12) -0.0161(12) -0.0042(10) -0.0026(13)
C24 0.0579(17) 0.076(2) 0.0218(13) 0.0099(13) -0.0113(12) -0.0182(15)
C25 0.0602(17) 0.0534(17) 0.0378(15) -0.0036(12) -0.0258(13) 0.0124(14)

loop_
_atom_type_symbol
_atom_type_description
_atom_type_scat_dispersion_real
_atom_type_scat_dispersion_imag
_atom_type_scat_source
C C 0.0033 0.0016 'International Tables Vol C Tables 4.2.6.8 and 6.1.1.4'
H H 0.0000 0.0000 'International Tables Vol C Tables 4.2.6.8 and 6.1.1.4'
Cl Cl 0.1484 0.1585 'International Tables Vol C Tables 4.2.6.8 and 6.1.1.4'
Fe Fe 0.3463 0.8444 'International Tables Vol C Tables 4.2.6.8 and 6.1.1.4'
N N 0.0061 0.0033 'International Tables Vol C Tables 4.2.6.8 and 6.1.1.4'
P P 0.1023 0.0942 'International Tables Vol C Tables 4.2.6.8 and 6.1.1.4'

loop_
_geom_angle_atom_site_label_1
_geom_angle_atom_site_label_2
_geom_angle_atom_site_label_3
_geom_angle
_geom_angle_site_symmetry_1
_geom_angle_site_symmetry_3
_geom_angle_publ_flag
C21 Fe1 C16 106.31(10) . . ?
C21 Fe1 C22 40.48(10) . . ?
C16 Fe1 C22 121.87(10) . . ?
C21 Fe1 C20 121.89(10) . . ?
C16 Fe1 C20 40.85(8) . . ?
C22 Fe1 C20 107.01(10) . . ?
C21 Fe1 C25 40.54(11) . . ?
C16 Fe1 C25 122.19(10) . . ?
C22 Fe1 C25 68.04(11) . . ?
C20 Fe1 C25 158.10(11) . . ?
C21 Fe1 C24 68.19(11) . . ?
C16 Fe1 C24 159.19(11) . . ?
C22 Fe1 C24 67.84(11) . . ?
C20 Fe1 C24 159.19(11) . . ?
C25 Fe1 C24 40.70(12) . . ?
C21 Fe1 C23 68.28(10) . . ?
C16 Fe1 C23 158.15(10) . . ?
C22 Fe1 C23 40.42(10) . . ?
C20 Fe1 C23 122.64(10) . . ?
C25 Fe1 C23 68.34(11) . . ?
C24 Fe1 C23 40.42(12) . . ?
C21 Fe1 C17 122.81(10) . . ?
C16 Fe1 C17 40.81(8) . . ?
C22 Fe1 C17 158.48(10) . . ?
C20 Fe1 C17 68.22(8) . . ?
C25 Fe1 C17 108.11(10) . . ?
C24 Fe1 C17 124.00(11) . . ?
C23 Fe1 C17 159.83(10) . . ?
C21 Fe1 C18 159.35(11) . . ?
C16 Fe1 C18 68.78(8) . . ?
C22 Fe1 C18 159.16(10) . . ?
C20 Fe1 C18 68.33(9) . . ?
C25 Fe1 C18 123.86(11) . . ?
C24 Fe1 C18 108.87(10) . . ?
C23 Fe1 C18 123.67(10) . . ?
C17 Fe1 C18 40.56(9) . . ?
C21 Fe1 C19 158.25(11) . . ?
C16 Fe1 C19 68.91(8) . . ?
C22 Fe1 C19 122.73(10) . . ?
C20 Fe1 C19 40.78(8) . . ?
C25 Fe1 C19 159.87(11) . . ?
C24 Fe1 C19 123.65(11) . . ?
C23 Fe1 C19 107.83(10) . . ?
C17 Fe1 C19 68.27(9) . . ?
C18 Fe1 C19 40.56(9) . . ?
N1 P1 N3 115.08(8) . . ?
N1 P1 N4 111.31(9) . . ?
N3 P1 N4 107.32(9) . . ?
N1 P1 N5 109.39(9) . . ?
N3 P1 N5 108.22(10) . . ?
N4 P1 N5 104.99(10) . . ?
N1 P2 N2 112.50(9) . . ?
N1 P2 N7 112.96(11) . . ?
N2 P2 N7 111.76(11) . . ?
N1 P2 N6 112.82(9) . . ?
N2 P2 N6 111.63(10) . . ?
N7 P2 N6 93.87(9) . . ?
N3 P3 N2 121.79(9) . . ?
N3 P3 Cl1 109.25(7) . . ?
N2 P3 Cl1 107.27(8) . . ?
N3 P3 Cl2 108.62(7) . . ?
N2 P3 Cl2 108.71(7) . . ?
Cl1 P3 Cl2 98.74(3) . . ?
P1 N1 P2 127.40(11) . . ?
P3 N2 P2 121.80(11) . . ?
P3 N3 P1 119.14(10) . . ?
C5 N4 C4 114.66(16) . . ?
C5 N4 P1 121.62(14) . . ?
C4 N4 P1 113.03(15) . . ?
C1 N5 C2 112.4(2) . . ?
C1 N5 P1 115.27(16) . . ?
C2 N5 P1 123.25(17) . . ?
C14 N6 C15 120.02(17) . . ?
C14 N6 P2 114.97(15) . . ?
C15 N6 P2 123.44(14) . . ?
C12 N7 C13 120.50(19) . . ?
C12 N7 P2 124.37(17) . . ?
C13 N7 P2 115.13(15) . . ?
N5 C1 H1A 109.5 . . ?
N5 C1 H1B 109.5 . . ?
H1A C1 H1B 109.5 . . ?
N5 C1 H1C 109.5 . . ?
H1A C1 H1C 109.5 . . ?
H1B C1 H1C 109.5 . . ?
N5 C2 C3 115.0(2) . . ?
N5 C2 H2A 108.5 . . ?
C3 C2 H2A 108.5 . . ?
N5 C2 H2B 108.5 . . ?
C3 C2 H2B 108.5 . . ?
H2A C2 H2B 107.5 . . ?
C2 C3 C4 112.06(19) . . ?
C2 C3 H3A 109.2 . . ?
C4 C3 H3A 109.2 . . ?
C2 C3 H3B 109.2 . . ?
C4 C3 H3B 109.2 . . ?
H3A C3 H3B 107.9 . . ?
N4 C4 C3 110.3(2) . . ?
N4 C4 H4A 109.6 . . ?
C3 C4 H4A 109.6 . . ?
N4 C4 H4B 109.6 . . ?
C3 C4 H4B 109.6 . . ?
H4A C4 H4B 108.1 . . ?
N4 C5 C6 110.94(18) . . ?
N4 C5 H5A 109.5 . . ?
C6 C5 H5A 109.5 . . ?
N4 C5 H5B 109.5 . . ?
C6 C5 H5B 109.5 . . ?
H5A C5 H5B 108.0 . . ?
C7 C6 C11 118.0(2) . . ?
C7 C6 C5 121.9(2) . . ?
C11 C6 C5 120.1(2) . . ?
C6 C7 C8 120.9(3) . . ?
C6 C7 H7 119.5 . . ?
C8 C7 H7 119.5 . . ?
C9 C8 C7 120.8(3) . . ?
C9 C8 H8 119.6 . . ?
C7 C8 H8 119.6 . . ?
C8 C9 C10 119.1(3) . . ?
C8 C9 H9 120.5 . . ?
C10 C9 H9 120.5 . . ?
C9 C10 C11 120.1(3) . . ?
C9 C10 H10 120.0 . . ?
C11 C10 H10 120.0 . . ?
C6 C11 C10 121.2(2) . . ?
C6 C11 H11 119.4 . . ?
C10 C11 H11 119.4 . . ?
N7 C12 H12A 109.5 . . ?
N7 C12 H12B 109.5 . . ?
H12A C12 H12B 109.5 . . ?
N7 C12 H12C 109.5 . . ?
H12A C12 H12C 109.5 . . ?
H12B C12 H12C 109.5 . . ?
N7 C13 C14 108.10(17) . . ?
N7 C13 H13A 110.1 . . ?
C14 C13 H13A 110.1 . . ?
N7 C13 H13B 110.1 . . ?
C14 C13 H13B 110.1 . . ?
H13A C13 H13B 108.4 . . ?
N6 C14 C13 107.55(18) . . ?
N6 C14 H14A 110.2 . . ?
C13 C14 H14A 110.2 . . ?
N6 C14 H14B 110.2 . . ?
C13 C14 H14B 110.2 . . ?
H14A C14 H14B 108.5 . . ?
N6 C15 C16 112.23(16) . . ?
N6 C15 H15A 109.2 . . ?
C16 C15 H15A 109.2 . . ?
N6 C15 H15B 109.2 . . ?
C16 C15 H15B 109.2 . . ?
H15A C15 H15B 107.9 . . ?
C20 C16 C17 107.18(18) . . ?
C20 C16 C15 125.72(19) . . ?
C17 C16 C15 127.05(19) . . ?
C20 C16 Fe1 69.66(12) . . ?
C17 C16 Fe1 69.86(11) . . ?
C15 C16 Fe1 127.79(14) . . ?
C18 C17 C16 108.56(19) . . ?
C18 C17 Fe1 69.81(12) . . ?
C16 C17 Fe1 69.33(11) . . ?
C18 C17 H17 125.7 . . ?
C16 C17 H17 125.7 . . ?
Fe1 C17 H17 126.7 . . ?
C17 C18 C19 108.05(19) . . ?
C17 C18 Fe1 69.63(12) . . ?
C19 C18 Fe1 69.73(12) . . ?
C17 C18 H18 126.0 . . ?
C19 C18 H18 126.0 . . ?
Fe1 C18 H18 126.2 . . ?
C18 C19 C20 107.66(19) . . ?
C18 C19 Fe1 69.71(12) . . ?
C20 C19 Fe1 69.33(12) . . ?
C18 C19 H19 126.2 . . ?
C20 C19 H19 126.2 . . ?
Fe1 C19 H19 126.4 . . ?
C16 C20 C19 108.54(19) . . ?
C16 C20 Fe1 69.49(12) . . ?
C19 C20 Fe1 69.89(12) . . ?
C16 C20 H20 125.7 . . ?
C19 C20 H20 125.7 . . ?
Fe1 C20 H20 126.5 . . ?
C22 C21 C25 107.9(2) . . ?
C22 C21 Fe1 69.82(13) . . ?
C25 C21 Fe1 69.93(14) . . ?
C22 C21 H21 126.0 . . ?
C25 C21 H21 126.0 . . ?
Fe1 C21 H21 125.8 . . ?
C21 C22 C23 108.6(3) . . ?
C21 C22 Fe1 69.70(13) . . ?
C23 C22 Fe1 70.02(13) . . ?
C21 C22 H22 125.7 . . ?
C23 C22 H22 125.7 . . ?
Fe1 C22 H22 126.2 . . ?
C22 C23 C24 107.6(2) . . ?
C22 C23 Fe1 69.56(13) . . ?
C24 C23 Fe1 69.69(14) . . ?
C22 C23 H23 126.2 . . ?
C24 C23 H23 126.2 . . ?
Fe1 C23 H23 126.1 . . ?
C23 C24 C25 108.3(3) . . ?
C23 C24 Fe1 69.88(14) . . ?
C25 C24 Fe1 69.65(15) . . ?
C23 C24 H24 125.9 . . ?
C25 C24 H24 125.9 . . ?
Fe1 C24 H24 126.2 . . ?
C21 C25 C24 107.6(3) . . ?
C21 C25 Fe1 69.54(14) . . ?
C24 C25 Fe1 69.65(15) . . ?
C21 C25 H25 126.2 . . ?
C24 C25 H25 126.2 . . ?
Fe1 C25 H25 126.2 . . ?

loop_
_geom_bond_atom_site_label_1
_geom_bond_atom_site_label_2
_geom_bond_distance
_geom_bond_site_symmetry_2
_geom_bond_publ_flag
Fe1 C21 2.033(2) . ?
Fe1 C16 2.034(2) . ?
Fe1 C22 2.035(2) . ?
Fe1 C20 2.036(2) . ?
Fe1 C25 2.038(2) . ?
Fe1 C24 2.038(2) . ?
Fe1 C23 2.041(2) . ?
Fe1 C17 2.041(2) . ?
Fe1 C18 2.043(2) . ?
Fe1 C19 2.043(2) . ?
P1 N1 1.5821(16) . ?
P1 N3 1.6288(17) . ?
P1 N4 1.6448(17) . ?
P1 N5 1.6491(18) . ?
P2 N1 1.5906(16) . ?
P2 N2 1.6160(18) . ?
P2 N7 1.6318(18) . ?
P2 N6 1.6354(17) . ?
P3 N3 1.5555(16) . ?
P3 N2 1.5613(18) . ?
P3 Cl1 2.0261(8) . ?
P3 Cl2 2.0315(7) . ?
N4 C5 1.468(3) . ?
N4 C4 1.475(3) . ?
N5 C1 1.454(3) . ?
N5 C2 1.464(3) . ?
N6 C14 1.441(3) . ?
N6 C15 1.460(3) . ?
N7 C12 1.420(3) . ?
N7 C13 1.436(3) . ?
C1 H1A 0.9600 . ?
C1 H1B 0.9600 . ?
C1 H1C 0.9600 . ?
C2 C3 1.499(4) . ?
C2 H2A 0.9700 . ?
C2 H2B 0.9700 . ?
C3 C4 1.507(4) . ?
C3 H3A 0.9700 . ?
C3 H3B 0.9700 . ?
C4 H4A 0.9700 . ?
C4 H4B 0.9700 . ?
C5 C6 1.517(3) . ?
C5 H5A 0.9700 . ?
C5 H5B 0.9700 . ?
C6 C7 1.383(3) . ?
C6 C11 1.387(3) . ?
C7 C8 1.383(4) . ?
C7 H7 0.9300 . ?
C8 C9 1.377(4) . ?
C8 H8 0.9300 . ?
C9 C10 1.379(4) . ?
C9 H9 0.9300 . ?
C10 C11 1.390(3) . ?
C10 H10 0.9300 . ?
C11 H11 0.9300 . ?
C12 H12A 0.9600 . ?
C12 H12B 0.9600 . ?
C12 H12C 0.9600 . ?
C13 C14 1.503(3) . ?
C13 H13A 0.9700 . ?
C13 H13B 0.9700 . ?
C14 H14A 0.9700 . ?
C14 H14B 0.9700 . ?
C15 C16 1.498(3) . ?
C15 H15A 0.9700 . ?
C15 H15B 0.9700 . ?
C16 C20 1.420(3) . ?
C16 C17 1.421(3) . ?
C17 C18 1.415(3) . ?
C17 H17 0.9300 . ?
C18 C19 1.416(3) . ?
C18 H18 0.9300 . ?
C19 C20 1.421(3) . ?
C19 H19 0.9300 . ?
C20 H20 0.9300 . ?
C21 C22 1.407(4) . ?
C21 C25 1.410(4) . ?
C21 H21 0.9300 . ?
C22 C23 1.408(4) . ?
C22 H22 0.9300 . ?
C23 C24 1.409(4) . ?
C23 H23 0.9300 . ?
C24 C25 1.418(4) . ?
C24 H24 0.9300 . ?
C25 H25 0.9300 . ?

loop_
_geom_hbond_atom_site_label_D
_geom_hbond_atom_site_label_H
_geom_hbond_atom_site_label_A
_geom_hbond_distance_DH
_geom_hbond_distance_HA
_geom_hbond_distance_DA
_geom_hbond_angle_DHA
_geom_hbond_site_symmetry_A
_geom_hbond_publ_flag
C13 H13B N2 0.9700 2.5200 3.482(3) 175.00 3_676 yes
C3 H3B Cg1 0.9700 2.9600 3.682(3) 132.00 3_556 yes
C12 H12B Cg2 0.9600 2.8400 3.592(3) 136.00 3_656 yes

loop_
_geom_torsion_atom_site_label_1
_geom_torsion_atom_site_label_2
_geom_torsion_atom_site_label_3
_geom_torsion_atom_site_label_4
_geom_torsion
_geom_torsion_site_symmetry_1
_geom_torsion_site_symmetry_2
_geom_torsion_site_symmetry_3
_geom_torsion_site_symmetry_4
_geom_torsion_publ_flag
N3 P1 N1 P2 -11.55(17) . . . . ?
N4 P1 N1 P2 110.82(14) . . . . ?
N5 P1 N1 P2 -133.61(13) . . . . ?
N2 P2 N1 P1 4.95(17) . . . . ?
N7 P2 N1 P1 132.63(14) . . . . ?
N6 P2 N1 P1 -122.43(13) . . . . ?
N3 P3 N2 P2 -17.00(19) . . . . ?
Cl1 P3 N2 P2 -143.80(11) . . . . ?
Cl2 P3 N2 P2 110.34(12) . . . . ?
N1 P2 N2 P3 9.50(17) . . . . ?
N7 P2 N2 P3 -118.81(14) . . . . ?
N6 P2 N2 P3 137.51(13) . . . . ?
N2 P3 N3 P1 9.50(18) . . . . ?
Cl1 P3 N3 P1 135.41(10) . . . . ?
Cl2 P3 N3 P1 -117.88(10) . . . . ?
N1 P1 N3 P3 3.96(16) . . . . ?
N4 P1 N3 P3 -120.52(12) . . . . ?
N5 P1 N3 P3 126.65(12) . . . . ?
N1 P1 N4 C5 19.8(2) . . . . ?
N3 P1 N4 C5 146.55(17) . . . . ?
N5 P1 N4 C5 -98.45(18) . . . . ?
N1 P1 N4 C4 162.38(15) . . . . ?
N3 P1 N4 C4 -70.87(17) . . . . ?
N5 P1 N4 C4 44.12(18) . . . . ?
N1 P1 N5 C1 68.71(19) . . . . ?
N3 P1 N5 C1 -57.38(19) . . . . ?
N4 P1 N5 C1 -171.75(17) . . . . ?
N1 P1 N5 C2 -146.96(19) . . . . ?
N3 P1 N5 C2 86.9(2) . . . . ?
N4 P1 N5 C2 -27.4(2) . . . . ?
N1 P2 N6 C14 -122.08(17) . . . . ?
N2 P2 N6 C14 110.08(18) . . . . ?
N7 P2 N6 C14 -5.17(19) . . . . ?
N1 P2 N6 C15 72.25(18) . . . . ?
N2 P2 N6 C15 -55.59(18) . . . . ?
N7 P2 N6 C15 -170.83(18) . . . . ?
N1 P2 N7 C12 -61.2(3) . . . . ?
N2 P2 N7 C12 66.8(3) . . . . ?
N6 P2 N7 C12 -178.0(2) . . . . ?
N1 P2 N7 C13 118.60(18) . . . . ?
N2 P2 N7 C13 -113.33(19) . . . . ?
N6 P2 N7 C13 1.8(2) . . . . ?
C1 N5 C2 C3 174.6(2) . . . . ?
P1 N5 C2 C3 29.4(3) . . . . ?
N5 C2 C3 C4 -44.8(3) . . . . ?
C5 N4 C4 C3 79.7(2) . . . . ?
P1 N4 C4 C3 -65.6(2) . . . . ?
C2 C3 C4 N4 64.4(3) . . . . ?
C4 N4 C5 C6 69.2(2) . . . . ?
P1 N4 C5 C6 -148.79(16) . . . . ?
N4 C5 C6 C7 33.3(3) . . . . ?
N4 C5 C6 C11 -146.5(2) . . . . ?
C11 C6 C7 C8 -0.9(4) . . . . ?
C5 C6 C7 C8 179.2(3) . . . . ?
C6 C7 C8 C9 -0.3(5) . . . . ?
C7 C8 C9 C10 1.0(5) . . . . ?
C8 C9 C10 C11 -0.5(5) . . . . ?
C7 C6 C11 C10 1.5(4) . . . . ?
C5 C6 C11 C10 -178.6(2) . . . . ?
C9 C10 C11 C6 -0.8(4) . . . . ?
C12 N7 C13 C14 -178.4(2) . . . . ?
P2 N7 C13 C14 1.8(3) . . . . ?
C15 N6 C14 C13 172.95(18) . . . . ?
P2 N6 C14 C13 6.8(3) . . . . ?
N7 C13 C14 N6 -5.1(3) . . . . ?
C14 N6 C15 C16 -61.0(3) . . . . ?
P2 N6 C15 C16 104.00(19) . . . . ?
N6 C15 C16 C20 90.0(2) . . . . ?
N6 C15 C16 C17 -86.8(2) . . . . ?
N6 C15 C16 Fe1 -179.10(14) . . . . ?
C20 C16 C17 C18 1.0(2) . . . . ?
C15 C16 C17 C18 178.31(19) . . . . ?
Fe1 C16 C17 C18 -58.94(14) . . . . ?
C20 C16 C17 Fe1 59.94(14) . . . . ?
C15 C16 C17 Fe1 -122.7(2) . . . . ?
C16 C17 C18 C19 -0.7(2) . . . . ?
Fe1 C17 C18 C19 -59.36(14) . . . . ?
C16 C17 C18 Fe1 58.65(14) . . . . ?
C17 C18 C19 C20 0.1(2) . . . . ?
Fe1 C18 C19 C20 -59.15(14) . . . . ?
C17 C18 C19 Fe1 59.30(14) . . . . ?
C17 C16 C20 C19 -0.9(2) . . . . ?
C15 C16 C20 C19 -178.27(18) . . . . ?
Fe1 C16 C20 C19 59.16(14) . . . . ?
C17 C16 C20 Fe1 -60.07(14) . . . . ?
C15 C16 C20 Fe1 122.6(2) . . . . ?
C18 C19 C20 C16 0.5(2) . . . . ?
Fe1 C19 C20 C16 -58.92(14) . . . . ?
C18 C19 C20 Fe1 59.40(14) . . . . ?
C25 C21 C22 C23 0.4(3) . . . . ?
Fe1 C21 C22 C23 -59.40(16) . . . . ?
C25 C21 C22 Fe1 59.78(16) . . . . ?
C21 C22 C23 C24 -0.4(3) . . . . ?
Fe1 C22 C23 C24 -59.58(16) . . . . ?
C21 C22 C23 Fe1 59.20(16) . . . . ?
C22 C23 C24 C25 0.2(3) . . . . ?
Fe1 C23 C24 C25 -59.27(17) . . . . ?
C22 C23 C24 Fe1 59.49(16) . . . . ?
C22 C21 C25 C24 -0.2(3) . . . . ?
Fe1 C21 C25 C24 59.48(17) . . . . ?
C22 C21 C25 Fe1 -59.72(16) . . . . ?
C23 C24 C25 C21 0.0(3) . . . . ?
Fe1 C24 C25 C21 -59.40(17) . . . . ?
C23 C24 C25 Fe1 59.41(17) . . . . ?
